data_2211924
loop_
_publ_author_name
'Michael Scharwitz'
'Tobias van Almsick'
'William S. Sheldrick'

_publ_section_title
;
 (<i>S</i>-Methylcysteinato)(\h^5^-pentamethylcyclopentadienyl)iridium(III)
 trifluoromethanesulfonate hemihydrate
;
_journal_coeditor_code SA2020
_journal_issue 1
_journal_name_full 'Acta Crystallographica Section E'
_journal_page_first m230
_journal_page_last m232
_journal_paper_doi 10.1107/S1600536806053360
_journal_volume 63
_journal_year 2007
_chemical_formula_iupac '[Ir (C10 H15) (C4 H8 N O2 S)] (C F3 S O3) , 0.5H2 O'
_chemical_formula_moiety '2C14 H23 Ir N O2 S + , 2C F3 O3 S - , H2 O'
_chemical_formula_sum 'C15 H24 F3 Ir N O5.5 S2'
_chemical_formula_weight 619.67
_chemical_name_systematic
;
(S-Methylcysteinato)(\h^5^-pentamethylcyclopentadienyl)iridium(III)
trifluoromethanesulfonate hemihydrate
;
_space_group_IT_number 19
_symmetry_cell_setting orthorhombic
_symmetry_space_group_name_Hall 'P 2ac 2ab'
_symmetry_space_group_name_H-M 'P 21 21 21'
_atom_sites_solution_hydrogens geom
_atom_sites_solution_primary direct
_atom_sites_solution_secondary difmap
_audit_creation_method SHELXL97
_cell_angle_alpha 90.00
_cell_angle_beta 90.00
_cell_angle_gamma 90.00
_cell_formula_units_Z 4
_cell_length_a 8.510(5)
_cell_length_b 10.728(3)
_cell_length_c 23.664(4)
_cell_measurement_reflns_used 35
_cell_measurement_temperature 292(2)
_cell_measurement_theta_max 17.431
_cell_measurement_theta_min 5.298
_cell_volume 2160.4(15)
_computing_cell_refinement R3m/V
_computing_data_collection 'R3m/V (Siemens, 1989)'
_computing_data_reduction 'XDISK (Siemens, 1989)'
_computing_molecular_graphics 'SHELXTL-Plus (Sheldrick, 1995)'
_computing_publication_material SHELXL97
_computing_structure_refinement 'SHELXL97 (Sheldrick, 1997)'
_computing_structure_solution 'SHELXS97 (Sheldrick, 1997)'
_diffrn_ambient_temperature 292(2)
_diffrn_measured_fraction_theta_full 0.995
_diffrn_measured_fraction_theta_max 0.995
_diffrn_measurement_device_type 'Siemens P4 four-circle'
_diffrn_measurement_method \w
_diffrn_radiation_monochromator graphite
_diffrn_radiation_source 'fine-focus sealed tube'
_diffrn_radiation_type MoK\a
_diffrn_radiation_wavelength 0.71073
_diffrn_reflns_av_R_equivalents 0.0304
_diffrn_reflns_av_sigmaI/netI 0.0337
_diffrn_reflns_limit_h_max 1
_diffrn_reflns_limit_h_min -10
_diffrn_reflns_limit_k_max 12
_diffrn_reflns_limit_k_min -1
_diffrn_reflns_limit_l_max 28
_diffrn_reflns_limit_l_min -1
_diffrn_reflns_number 2865
_diffrn_reflns_theta_full 25.00
_diffrn_reflns_theta_max 25.00
_diffrn_reflns_theta_min 2.08
_diffrn_standards_decay_% 2
_diffrn_standards_interval_count 100
_diffrn_standards_number 3
_exptl_absorpt_coefficient_mu 6.426
_exptl_absorpt_correction_T_max 0.230
_exptl_absorpt_correction_T_min 0.130
_exptl_absorpt_correction_type psi-scan
_exptl_absorpt_process_details '(XPREP in SHELXTL; Sheldrick, 1995)'
_exptl_crystal_colour yellow
_exptl_crystal_density_diffrn 1.905
_exptl_crystal_density_method 'not measured'
_exptl_crystal_description Prism
_exptl_crystal_F_000 1204
_exptl_crystal_size_max 0.49
_exptl_crystal_size_mid 0.28
_exptl_crystal_size_min 0.23
_refine_diff_density_max 1.374
_refine_diff_density_min -0.830
_refine_ls_abs_structure_details 'Flack (1983), with how many Friedel pairs?'
_refine_ls_abs_structure_Flack -0.007(16)
_refine_ls_extinction_method none
_refine_ls_goodness_of_fit_ref 1.063
_refine_ls_hydrogen_treatment constr
_refine_ls_matrix_type full
_refine_ls_number_parameters 256
_refine_ls_number_reflns 2677
_refine_ls_number_restraints 16
_refine_ls_restrained_S_all 1.063
_refine_ls_R_factor_all 0.0367
_refine_ls_R_factor_gt 0.0319
_refine_ls_shift/su_max 0.001
_refine_ls_shift/su_mean 0.000
_refine_ls_structure_factor_coef Fsqd
_refine_ls_weighting_details 'calc w = 1/[\s^2^(Fo^2^)+(0.0479P)^2^+2.2565P] where P=(Fo^2^+2Fc^2^)/3'
_refine_ls_weighting_scheme calc
_refine_ls_wR_factor_gt 0.0775
_refine_ls_wR_factor_ref 0.0803
_reflns_number_gt 2487
_reflns_number_total 2677
_reflns_threshold_expression I>2\s(I)
_cod_data_source_file sa2020.cif
_cod_data_source_block I
_cod_depositor_comments
;
 Marking attached hydrogen atoms.

 Antanas Vaitkus,
 2017-08-09

The following automatic conversions were performed:
'_symmetry_cell_setting' value 'Orthorhombic' changed to 'orthorhombic'
according to '/home/saulius/struct/CIF-dictionaries/cif_core.dic'
dictionary named 'cif_core.dic' version 2.4.1 from
2010-06-29.

'_exptl_absorpt_correction_type' value 'Psi-scan' changed to
'psi-scan' according to
'/home/saulius/struct/CIF-dictionaries/cif_core.dic' dictionary named
'cif_core.dic' version 2.4.1 from 2010-06-29.

Automatic conversion script
Id: cif_fix_enum 1527 2010-12-29 10:47:43Z saulius 

The following automatic conversions were performed:

'_symmetry_cell_setting' value 'Orthorhombic' changed to
'orthorhombic' according to
/home/saulius/struct/CIF-dictionaries/cif_core.dic dictionary named
'cif_core.dic' version 2.4.1 from
2010-06-29.

'_exptl_absorpt_correction_type' value 'Psi-scan'
changed to 'psi-scan' according to
/home/saulius/struct/CIF-dictionaries/cif_core.dic dictionary named
'cif_core.dic' version 2.4.1 from 2010-06-29.

Automatic conversion script
Id: cif_fix_values 1715 2011-07-08 13:25:40Z adriana 
;
_cod_original_cell_volume 2160.4(14)
_cod_original_formula_sum 'C15 H24 F3 Ir1 N1 O5.5 S2'
_cod_database_code 2211924
_cod_database_fobs_code 2211924

loop_
_symmetry_equiv_pos_as_xyz
'x, y, z'
'-x+1/2, -y, z+1/2'
'-x, y+1/2, -z+1/2'
'x+1/2, -y+1/2, -z'

loop_
_atom_site_type_symbol
_atom_site_label
_atom_site_fract_x
_atom_site_fract_y
_atom_site_fract_z
_atom_site_U_iso_or_equiv
_atom_site_adp_type
_atom_site_calc_flag
_atom_site_refinement_flags
_atom_site_occupancy
_atom_site_attached_hydrogens
Ir Ir1 0.22851(4) 0.83836(3) 0.109223(13) 0.04355(12) Uani d . 1 0
S S1 0.3311(3) 1.0219(3) 0.06728(11) 0.0596(6) Uani d . 1 0
O O1 0.2830(8) 0.7527(6) 0.0308(2) 0.0516(15) Uani d . 1 0
O O2 0.2585(9) 0.7838(7) -0.0606(2) 0.0648(19) Uani d . 1 0
N N1 0.0374(9) 0.8846(8) 0.0574(3) 0.0468(19) Uani d . 1 0
H H11 -0.0303 0.8204 0.0549 0.056 Uiso calc R 1 0
H H12 -0.0139 0.9514 0.0711 0.056 Uiso calc R 1 0
C C1 0.2222(12) 0.8063(9) -0.0126(3) 0.051(2) Uani d . 1 0
C C2 0.1074(12) 0.9129(10) 0.0010(4) 0.053(2) Uani d . 1 0
H H2 0.0258 0.9198 -0.0280 0.064 Uiso calc R 1 0
C C3 0.1980(14) 1.0336(9) 0.0066(4) 0.063(3) Uani d . 1 0
H H31 0.1257 1.1025 0.0120 0.075 Uiso calc R 1 0
H H32 0.2578 1.0490 -0.0276 0.075 Uiso calc R 1 0
C C4 0.5132(13) 0.9839(13) 0.0310(5) 0.079(4) Uani d . 1 0
H H41 0.5006 0.9069 0.0108 0.118 Uiso calc R 1 0
H H42 0.5963 0.9753 0.0582 0.118 Uiso calc R 1 0
H H43 0.5389 1.0493 0.0049 0.118 Uiso calc R 1 0
C C1' 0.3794(11) 0.8130(13) 0.1810(5) 0.070(4) Uani d D 1 0
C C2' 0.3194(13) 0.6959(11) 0.1652(4) 0.068(4) Uani d D 1 0
C C3' 0.1521(13) 0.7016(10) 0.1687(4) 0.067(3) Uani d D 1 0
C C4' 0.1116(10) 0.8221(12) 0.1890(4) 0.062(3) Uani d D 1 0
C C5' 0.2508(13) 0.8929(10) 0.1964(4) 0.068(3) Uani d D 1 0
C C11' 0.5525(12) 0.845(2) 0.1861(5) 0.099(5) Uani d D 1 0
H H111 0.5817 0.8474 0.2253 0.148 Uiso calc R 1 0
H H112 0.5713 0.9254 0.1694 0.148 Uiso calc R 1 0
H H113 0.6140 0.7834 0.1668 0.148 Uiso calc R 1 0
C C21' 0.413(2) 0.5840(14) 0.1460(6) 0.117(7) Uani d D 1 0
H H211 0.5227 0.6040 0.1462 0.175 Uiso calc R 1 0
H H212 0.3813 0.5614 0.1084 0.175 Uiso calc R 1 0
H H213 0.3937 0.5154 0.1711 0.175 Uiso calc R 1 0
C C31' 0.041(2) 0.5939(15) 0.1568(7) 0.113(6) Uani d D 1 0
H H311 -0.0632 0.6156 0.1693 0.169 Uiso calc R 1 0
H H312 0.0758 0.5211 0.1768 0.169 Uiso calc R 1 0
H H313 0.0389 0.5770 0.1170 0.169 Uiso calc R 1 0
C C41' -0.0523(12) 0.8684(17) 0.2004(5) 0.091(5) Uani d D 1 0
H H411 -0.1199 0.8447 0.1698 0.136 Uiso calc R 1 0
H H412 -0.0510 0.9575 0.2038 0.136 Uiso calc R 1 0
H H413 -0.0904 0.8324 0.2350 0.136 Uiso calc R 1 0
C C51' 0.264(2) 1.0228(12) 0.2175(5) 0.110(5) Uani d D 1 0
H H511 0.3352 1.0687 0.1939 0.164 Uiso calc R 1 0
H H512 0.3032 1.0220 0.2556 0.164 Uiso calc R 1 0
H H513 0.1626 1.0618 0.2168 0.164 Uiso calc R 1 0
S S1' 0.9045(5) 0.2216(3) 0.11935(18) 0.0903(11) Uani d D 1 0
O O1' 0.9918(18) 0.2425(15) 0.1701(6) 0.177(7) Uani d D 1 0
O O2' 0.880(2) 0.0931(9) 0.1056(6) 0.152(6) Uani d D 1 0
O O3' 0.9385(17) 0.3006(14) 0.0736(5) 0.155(6) Uani d D 1 0
C C10' 0.709(2) 0.2678(11) 0.1383(5) 0.104(5) Uani d D 1 0
F F1' 0.7075(17) 0.3841(10) 0.1515(6) 0.187(6) Uani d D 1 0
F F2' 0.6096(14) 0.2572(13) 0.0976(6) 0.150(4) Uani d D 1 0
F F3' 0.665(2) 0.2111(16) 0.1827(6) 0.223(8) Uani d D 1 0
O OW1' 0.314(5) 0.372(4) 0.0406(16) 0.214(15) Uiso d P 0.50 2

loop_
_atom_site_aniso_label
_atom_site_aniso_U_11
_atom_site_aniso_U_22
_atom_site_aniso_U_33
_atom_site_aniso_U_12
_atom_site_aniso_U_13
_atom_site_aniso_U_23
Ir1 0.03606(17) 0.0562(2) 0.03839(17) 0.00281(16) -0.00147(13) 0.00189(16)
S1 0.0590(15) 0.0588(15) 0.0610(14) -0.0100(13) 0.0018(12) -0.0051(12)
O1 0.048(4) 0.057(3) 0.050(3) 0.007(4) 0.002(3) -0.002(3)
O2 0.071(5) 0.085(4) 0.039(3) 0.018(4) 0.007(3) -0.005(3)
N1 0.040(4) 0.054(5) 0.046(4) 0.004(4) -0.005(3) -0.016(4)
C1 0.050(5) 0.062(6) 0.042(4) 0.000(5) -0.006(4) -0.002(4)
C2 0.046(5) 0.068(6) 0.045(5) 0.006(5) -0.002(4) 0.012(5)
C3 0.076(7) 0.053(5) 0.059(5) -0.001(6) 0.002(6) 0.017(5)
C4 0.054(6) 0.104(10) 0.078(8) -0.019(7) 0.007(6) -0.002(8)
C1' 0.045(5) 0.114(11) 0.052(6) 0.012(7) -0.007(5) 0.005(7)
C2' 0.075(8) 0.088(10) 0.042(5) 0.027(7) 0.011(5) 0.016(6)
C3' 0.071(7) 0.085(10) 0.045(5) -0.004(6) 0.001(5) 0.016(6)
C4' 0.042(5) 0.106(10) 0.036(4) 0.013(7) 0.009(4) 0.016(7)
C5' 0.061(7) 0.101(8) 0.042(5) -0.002(7) -0.012(5) 0.001(5)
C11' 0.051(6) 0.175(17) 0.070(7) -0.015(11) -0.014(5) -0.002(11)
C21' 0.150(16) 0.110(13) 0.090(10) 0.066(12) 0.023(11) 0.058(9)
C31' 0.131(15) 0.096(12) 0.111(13) -0.052(11) -0.012(11) 0.022(10)
C41' 0.049(6) 0.150(15) 0.073(7) 0.025(8) 0.016(6) 0.023(9)
C51' 0.131(14) 0.123(11) 0.074(7) 0.007(13) -0.017(9) -0.048(8)
S1' 0.104(3) 0.069(2) 0.098(3) 0.024(2) -0.010(2) -0.003(2)
O1' 0.174(14) 0.187(16) 0.170(13) 0.052(13) -0.102(12) -0.045(12)
O2' 0.207(16) 0.085(7) 0.165(12) 0.048(9) 0.010(13) -0.038(8)
O3' 0.135(11) 0.165(13) 0.166(11) 0.027(10) 0.030(9) 0.086(11)
C10' 0.131(16) 0.088(10) 0.092(10) 0.000(12) 0.036(12) -0.019(9)
F1' 0.165(12) 0.114(7) 0.283(16) 0.057(8) -0.019(12) -0.088(9)
F2' 0.109(8) 0.171(11) 0.171(11) -0.019(8) -0.013(8) -0.009(10)
F3' 0.28(2) 0.242(17) 0.150(10) 0.012(17) 0.101(12) 0.005(11)

loop_
_atom_type_symbol
_atom_type_description
_atom_type_scat_dispersion_real
_atom_type_scat_dispersion_imag
_atom_type_scat_source
C C 0.0033 0.0016 'International Tables Vol C Tables 4.2.6.8 and 6.1.1.4'
H H 0.0000 0.0000 'International Tables Vol C Tables 4.2.6.8 and 6.1.1.4'
N N 0.0061 0.0033 'International Tables Vol C Tables 4.2.6.8 and 6.1.1.4'
O O 0.0106 0.0060 'International Tables Vol C Tables 4.2.6.8 and 6.1.1.4'
F F 0.0171 0.0103 'International Tables Vol C Tables 4.2.6.8 and 6.1.1.4'
S S 0.1246 0.1234 'International Tables Vol C Tables 4.2.6.8 and 6.1.1.4'
Ir Ir -1.4442 7.9887 'International Tables Vol C Tables 4.2.6.8 and 6.1.1.4'

loop_
_geom_angle_atom_site_label_1
_geom_angle_atom_site_label_2
_geom_angle_atom_site_label_3
_geom_angle
N1 Ir1 O1 76.1(3)
N1 Ir1 C3' 108.2(4)
O1 Ir1 C3' 110.2(3)
N1 Ir1 C4' 100.1(3)
O1 Ir1 C4' 146.9(4)
C3' Ir1 C4' 38.8(4)
N1 Ir1 C1' 163.1(3)
O1 Ir1 C1' 120.4(4)
C3' Ir1 C1' 64.8(4)
C4' Ir1 C1' 64.5(4)
N1 Ir1 C5' 124.4(3)
O1 Ir1 C5' 159.5(3)
C3' Ir1 C5' 65.3(4)
C4' Ir1 C5' 38.6(3)
C1' Ir1 C5' 39.1(4)
N1 Ir1 C2' 143.3(4)
O1 Ir1 C2' 98.7(3)
C3' Ir1 C2' 38.8(3)
C4' Ir1 C2' 64.4(4)
C1' Ir1 C2' 38.0(4)
C5' Ir1 C2' 64.8(4)
N1 Ir1 S1 81.1(2)
O1 Ir1 S1 85.01(19)
C3' Ir1 S1 163.5(3)
C4' Ir1 S1 127.4(4)
C1' Ir1 S1 102.5(4)
C5' Ir1 S1 98.2(3)
C2' Ir1 S1 135.3(3)
C4 S1 C3 99.9(5)
C4 S1 Ir1 109.0(5)
C3 S1 Ir1 99.0(3)
C1 O1 Ir1 114.6(6)
C2 N1 Ir1 105.1(6)
C2 N1 H11 110.7
Ir1 N1 H11 110.7
C2 N1 H12 110.7
Ir1 N1 H12 110.7
H11 N1 H12 108.8
O2 C1 O1 124.2(9)
O2 C1 C2 120.7(8)
O1 C1 C2 114.9(7)
N1 C2 C3 107.4(8)
N1 C2 C1 106.8(8)
C3 C2 C1 109.3(8)
N1 C2 H2 111.0
C3 C2 H2 111.0
C1 C2 H2 111.0
C2 C3 S1 109.0(6)
C2 C3 H31 109.9
S1 C3 H31 109.9
C2 C3 H32 109.9
S1 C3 H32 109.9
H31 C3 H32 108.3
S1 C4 H41 109.5
S1 C4 H42 109.5
H41 C4 H42 109.5
S1 C4 H43 109.5
H41 C4 H43 109.5
H42 C4 H43 109.5
C2' C1' C5' 108.9(9)
C2' C1' C11' 125.3(13)
C5' C1' C11' 125.6(13)
C2' C1' Ir1 71.7(6)
C5' C1' Ir1 70.7(5)
C11' C1' Ir1 127.9(9)
C1' C2' C3' 108.0(9)
C1' C2' C21' 126.8(12)
C3' C2' C21' 125.2(13)
C1' C2' Ir1 70.3(6)
C3' C2' Ir1 69.4(6)
C21' C2' Ir1 124.3(8)
C4' C3' C2' 107.4(9)
C4' C3' C31' 127.0(11)
C2' C3' C31' 125.4(12)
C4' C3' Ir1 70.9(5)
C2' C3' Ir1 71.8(7)
C31' C3' Ir1 126.2(9)
C5' C4' C3' 109.1(8)
C5' C4' C41' 125.1(12)
C3' C4' C41' 125.8(12)
C5' C4' Ir1 71.2(5)
C3' C4' Ir1 70.3(5)
C41' C4' Ir1 124.2(7)
C4' C5' C1' 106.5(9)
C4' C5' C51' 127.5(13)
C1' C5' C51' 126.0(13)
C4' C5' Ir1 70.3(5)
C1' C5' Ir1 70.2(5)
C51' C5' Ir1 125.8(8)
C1' C11' H111 109.5
C1' C11' H112 109.5
H111 C11' H112 109.5
C1' C11' H113 109.5
H111 C11' H113 109.5
H112 C11' H113 109.5
C2' C21' H211 109.5
C2' C21' H212 109.5
H211 C21' H212 109.5
C2' C21' H213 109.5
H211 C21' H213 109.5
H212 C21' H213 109.5
C3' C31' H311 109.5
C3' C31' H312 109.5
H311 C31' H312 109.5
C3' C31' H313 109.5
H311 C31' H313 109.5
H312 C31' H313 109.5
C4' C41' H411 109.5
C4' C41' H412 109.5
H411 C41' H412 109.5
C4' C41' H413 109.5
H411 C41' H413 109.5
H412 C41' H413 109.5
C5' C51' H511 109.5
C5' C51' H512 109.5
H511 C51' H512 109.5
C5' C51' H513 109.5
H511 C51' H513 109.5
H512 C51' H513 109.5
O3' S1' O2' 115.8(10)
O3' S1' O1' 116.4(11)
O2' S1' O1' 114.8(9)
O3' S1' C10' 102.5(8)
O2' S1' C10' 100.8(8)
O1' S1' C10' 103.2(8)
F3' C10' F2' 112.5(17)
F3' C10' F1' 105.0(15)
F2' C10' F1' 105.2(15)
F3' C10' S1' 110.4(14)
F2' C10' S1' 113.4(10)
F1' C10' S1' 109.7(13)

loop_
_geom_bond_atom_site_label_1
_geom_bond_atom_site_label_2
_geom_bond_distance
Ir1 N1 2.096(7)
Ir1 O1 2.122(6)
Ir1 C3' 2.134(10)
Ir1 C4' 2.142(8)
Ir1 C1' 2.147(10)
Ir1 C5' 2.154(9)
Ir1 C2' 2.165(10)
Ir1 S1 2.372(3)
S1 C4 1.818(11)
S1 C3 1.834(11)
O1 C1 1.286(10)
O2 C1 1.201(10)
N1 C2 1.493(12)
N1 H11 0.9000
N1 H12 0.9000
C1 C2 1.538(14)
C2 C3 1.512(14)
C2 H2 0.9800
C3 H31 0.9700
C3 H32 0.9700
C4 H41 0.9600
C4 H42 0.9600
C4 H43 0.9600
C1' C2' 1.406(14)
C1' C5' 1.438(13)
C1' C11' 1.518(11)
C2' C3' 1.427(13)
C2' C21' 1.511(12)
C3' C4' 1.422(13)
C3' C31' 1.521(12)
C4' C5' 1.419(13)
C4' C41' 1.505(11)
C5' C51' 1.485(12)
C11' H111 0.9600
C11' H112 0.9600
C11' H113 0.9600
C21' H211 0.9600
C21' H212 0.9600
C21' H213 0.9600
C31' H311 0.9600
C31' H312 0.9600
C31' H313 0.9600
C41' H411 0.9600
C41' H412 0.9600
C41' H413 0.9600
C51' H511 0.9600
C51' H512 0.9600
C51' H513 0.9600
S1' O3' 1.404(9)
S1' O2' 1.431(10)
S1' O1' 1.430(10)
S1' C10' 1.794(19)
C10' F3' 1.271(11)
C10' F2' 1.286(12)
C10' F1' 1.287(11)

loop_
_geom_hbond_atom_site_label_D
_geom_hbond_atom_site_label_H
_geom_hbond_atom_site_label_A
_geom_hbond_site_symmetry_A
_geom_hbond_distance_DH
_geom_hbond_distance_HA
_geom_hbond_distance_DA
_geom_hbond_angle_DHA
_geom_hbond_publ_flag
N1 H11 O2 4_465 0.90 2.12 2.984(11) 160.4 y
N1 H12 O2' 1_465 0.90 1.95 2.846(13) 176.4 y
